data_2017355
loop_
_publ_author_name
'Parkin, Sean R.'
'Behrman, Edward J.'

_publ_section_title
;
 Channel-forming solvates of 6-chloro-2,5-dihydroxypyridine and its
 solvent-free tautomer 6-chloro-5-hydroxy-2-pyridone
;
_journal_coeditor_code MX3019
_journal_issue 10
_journal_name_full 'Acta Crystallographica Section C'
_journal_page_first o529
_journal_page_last o533
_journal_paper_doi 10.1107/S0108270109036476
_journal_volume 65
_journal_year 2009
_chemical_formula_iupac 'C5 H4 Cl N O2'
_chemical_formula_moiety 'C5 H4 Cl1 N1 O2, 0.125(C2 H2 Cl4)'
_chemical_formula_sum 'C5.25 H4.25 Cl1.5 N O2'
_chemical_formula_weight 166.52
_chemical_name_systematic
;
6-Chloro-2,5-dihydroxypyridine 1,1,2,2-tetrachloroethane solvate
;
_space_group_IT_number 88
_symmetry_cell_setting tetragonal
_symmetry_space_group_name_Hall '-I 4ad'
_symmetry_space_group_name_H-M 'I 41/a :2'
_atom_sites_solution_hydrogens geom
_atom_sites_solution_primary direct
_atom_sites_solution_secondary difmap
_audit_creation_method SHELXL97
_cell_angle_alpha 90.00
_cell_angle_beta 90.00
_cell_angle_gamma 90.00
_cell_formula_units_Z 32
_cell_length_a 27.4722(2)
_cell_length_b 27.4722(2)
_cell_length_c 7.04950(10)
_cell_measurement_reflns_used 3298
_cell_measurement_temperature 293.0(2)
_cell_measurement_theta_max 27.48
_cell_measurement_theta_min 1.00
_cell_volume 5320.41(9)
_computing_cell_refinement 'SCALEPACK (Otwinowski & Minor, 1997)'
_computing_data_collection 'COLLECT (Nonius, 1998)'
_computing_data_reduction 'DENZO-SMN (Otwinowski & Minor, 1997)'
_computing_molecular_graphics 'XP in SHELXTL (Sheldrick, 2008)'
_computing_publication_material
;
SHELXL97 (Sheldrick, 2008) and local procedures.
;
_computing_structure_refinement 'SHELXL97 (Sheldrick, 2008)'
_computing_structure_solution 'SHELXS97 (Sheldrick, 2008)'
_diffrn_ambient_temperature 293.0(2)
_diffrn_detector_area_resol_mean 9.1
_diffrn_measured_fraction_theta_full 1.000
_diffrn_measured_fraction_theta_max 1.000
_diffrn_measurement_device_type 'Nonius KappaCCD area-detector'
_diffrn_measurement_method '\w scans at fixed \c = 55\%'
_diffrn_radiation_monochromator graphite
_diffrn_radiation_source 'fine-focus sealed tube'
_diffrn_radiation_type MoK\a
_diffrn_radiation_wavelength 0.71073
_diffrn_reflns_av_R_equivalents 0.0239
_diffrn_reflns_av_sigmaI/netI 0.0550
_diffrn_reflns_limit_h_max 24
_diffrn_reflns_limit_h_min -24
_diffrn_reflns_limit_k_max 35
_diffrn_reflns_limit_k_min -35
_diffrn_reflns_limit_l_max 9
_diffrn_reflns_limit_l_min -9
_diffrn_reflns_number 61598
_diffrn_reflns_theta_full 27.46
_diffrn_reflns_theta_max 27.46
_diffrn_reflns_theta_min 1.48
_diffrn_standards_number 0
_exptl_absorpt_coefficient_mu 0.700
_exptl_absorpt_correction_T_max 0.971
_exptl_absorpt_correction_T_min 0.899
_exptl_absorpt_correction_type multi-scan
_exptl_absorpt_process_details '(SCALEPACK; Otwinowski & Minor, 1997)'
_exptl_crystal_colour 'pale yellow'
_exptl_crystal_density_diffrn 1.663
_exptl_crystal_density_method 'not measured'
_exptl_crystal_description 'irregular shard'
_exptl_crystal_F_000 2696
_exptl_crystal_size_max 0.22
_exptl_crystal_size_mid 0.11
_exptl_crystal_size_min 0.06
_refine_diff_density_max 0.625
_refine_diff_density_min -0.373
_refine_ls_extinction_coef 0.0033(5)
_refine_ls_extinction_expression Fc^*^=kFc[1+0.001xFc^2^\l^3^/sin(2\q)]^-1/4^
_refine_ls_extinction_method 'SHELXL97 (Sheldrick, 2008)'
_refine_ls_goodness_of_fit_ref 1.145
_refine_ls_hydrogen_treatment constr
_refine_ls_matrix_type full
_refine_ls_number_parameters 168
_refine_ls_number_reflns 3045
_refine_ls_number_restraints 0
_refine_ls_restrained_S_all 1.145
_refine_ls_R_factor_all 0.0805
_refine_ls_R_factor_gt 0.0591
_refine_ls_shift/su_max 0.001
_refine_ls_shift/su_mean 0.000
_refine_ls_structure_factor_coef Fsqd
_refine_ls_weighting_details 'calc w = 1/[\s^2^(Fo^2^)+(0.1179P)^2^] where P=(Fo^2^+2Fc^2^)/3'
_refine_ls_weighting_scheme calc
_refine_ls_wR_factor_gt 0.1835
_refine_ls_wR_factor_ref 0.1955
_reflns_number_gt 2043
_reflns_number_total 3045
_reflns_threshold_expression I>2\s(I)
_cod_data_source_file mx3019.cif
_cod_data_source_block IIdRT
_cod_original_sg_symbol_H-M 'I 41/a'
_cod_original_formula_sum 'C5.25 H4.25 Cl1.5 N1 O2'
_cod_database_code 2017355

loop_
_symmetry_equiv_pos_as_xyz
'x, y, z'
'-x, -y+1/2, z'
'-y+3/4, x+1/4, z+1/4'
'y+1/4, -x+1/4, z+1/4'
'x+1/2, y+1/2, z+1/2'
'-x+1/2, -y+1, z+1/2'
'-y+5/4, x+3/4, z+3/4'
'y+3/4, -x+3/4, z+3/4'
'-x, -y, -z'
'x, y-1/2, -z'
'y-3/4, -x-1/4, -z-1/4'
'-y-1/4, x-1/4, -z-1/4'
'-x+1/2, -y+1/2, -z+1/2'
'x+1/2, y, -z+1/2'
'y-1/4, -x+1/4, -z+1/4'
'-y+1/4, x+1/4, -z+1/4'

loop_
_atom_site_type_symbol
_atom_site_label
_atom_site_fract_x
_atom_site_fract_y
_atom_site_fract_z
_atom_site_U_iso_or_equiv
_atom_site_adp_type
_atom_site_calc_flag
_atom_site_refinement_flags
_atom_site_occupancy
_atom_site_disorder_assembly
_atom_site_disorder_group
N N1A 0.41897(8) 0.46641(8) 0.4137(3) 0.0456(5) Uani d . 1 . .
C C2A 0.44724(9) 0.47554(9) 0.2624(4) 0.0468(7) Uani d . 1 . .
C C3A 0.42865(11) 0.49698(10) 0.0987(4) 0.0491(7) Uani d . 1 . .
H H3A 0.4488 0.5036 -0.0042 0.059 Uiso calc R 1 . .
C C4A 0.38020(10) 0.50814(9) 0.0922(4) 0.0471(6) Uani d . 1 . .
H H4A 0.3671 0.5221 -0.0166 0.057 Uiso calc R 1 . .
C C5A 0.35044(9) 0.49870(9) 0.2475(4) 0.0429(6) Uani d . 1 . .
C C6A 0.37192(9) 0.47794(9) 0.4023(4) 0.0429(6) Uani d . 1 . .
O O1A 0.49416(7) 0.46435(9) 0.2697(3) 0.0651(6) Uani d . 1 . .
H H1A 0.4999 0.4499 0.3691 0.098 Uiso calc R 1 . .
O O2A 0.30163(6) 0.50815(8) 0.2304(3) 0.0540(5) Uani d . 1 . .
H H2A 0.2910 0.5180 0.3322 0.081 Uiso calc R 1 . .
Cl Cl1A 0.33749(2) 0.46581(3) 0.60416(10) 0.0535(3) Uani d . 1 . .
N N1B 0.52308(8) 0.41327(8) 0.5845(3) 0.0462(5) Uani d . 1 . .
C C2B 0.49579(10) 0.40439(10) 0.7387(4) 0.0499(7) Uani d . 1 . .
C C3B 0.51423(11) 0.38194(12) 0.8966(4) 0.0591(8) Uani d . 1 . .
H H3B 0.4946 0.3765 1.0020 0.071 Uiso calc R 1 . .
C C4B 0.56188(12) 0.36762(11) 0.8970(4) 0.0608(8) Uani d . 1 . .
H H4B 0.5747 0.3521 1.0031 0.073 Uiso calc R 1 . .
C C5B 0.59134(10) 0.37607(10) 0.7396(4) 0.0499(7) Uani d . 1 . .
C C6B 0.56950(10) 0.39890(9) 0.5888(4) 0.0463(6) Uani d . 1 . .
O O1B 0.44867(7) 0.41769(8) 0.7315(3) 0.0626(6) Uani d . 1 . .
H H1B 0.4427 0.4293 0.6270 0.094 Uiso calc R 1 . .
O O2B 0.63876(8) 0.36357(9) 0.7273(3) 0.0727(7) Uani d . 1 . .
H H2B 0.6476 0.3515 0.8278 0.109 Uiso calc R 1 . .
Cl Cl1B 0.60320(3) 0.41090(3) 0.38634(11) 0.0611(3) Uani d . 1 . .

loop_
_atom_site_aniso_label
_atom_site_aniso_U_11
_atom_site_aniso_U_22
_atom_site_aniso_U_33
_atom_site_aniso_U_12
_atom_site_aniso_U_13
_atom_site_aniso_U_23
N1A 0.0479(12) 0.0468(12) 0.0420(13) -0.0026(9) 0.0050(10) 0.0063(10)
C2A 0.0429(14) 0.0510(15) 0.0465(16) -0.0021(11) 0.0081(11) 0.0070(12)
C3A 0.0548(16) 0.0510(15) 0.0413(15) -0.0024(12) 0.0078(12) 0.0063(12)
C4A 0.0551(16) 0.0479(14) 0.0383(15) 0.0002(12) -0.0013(12) 0.0029(11)
C5A 0.0448(14) 0.0405(13) 0.0434(15) -0.0012(10) -0.0017(11) -0.0022(11)
C6A 0.0452(14) 0.0419(13) 0.0415(14) -0.0054(10) 0.0054(11) -0.0010(11)
O1A 0.0461(11) 0.0916(16) 0.0576(14) 0.0129(10) 0.0094(9) 0.0246(12)
O2A 0.0441(10) 0.0659(12) 0.0518(12) 0.0030(9) 0.0000(9) -0.0091(10)
Cl1A 0.0526(4) 0.0605(5) 0.0474(5) -0.0043(3) 0.0126(3) 0.0038(3)
N1B 0.0435(12) 0.0518(12) 0.0432(12) 0.0018(10) 0.0032(10) 0.0107(10)
C2B 0.0498(15) 0.0523(15) 0.0476(16) 0.0019(12) 0.0063(12) 0.0091(13)
C3B 0.0610(18) 0.0707(19) 0.0455(17) 0.0024(15) 0.0096(14) 0.0160(14)
C4B 0.072(2) 0.0656(19) 0.0453(17) 0.0016(15) -0.0056(14) 0.0138(14)
C5B 0.0495(15) 0.0485(15) 0.0517(18) 0.0029(11) -0.0021(12) 0.0054(13)
C6B 0.0506(15) 0.0462(14) 0.0421(14) -0.0020(11) 0.0043(12) 0.0019(11)
O1B 0.0537(12) 0.0787(14) 0.0553(14) 0.0083(9) 0.0158(10) 0.0266(11)
O2B 0.0577(12) 0.0887(16) 0.0716(16) 0.0131(11) -0.0056(11) 0.0264(13)
Cl1B 0.0518(5) 0.0778(6) 0.0538(5) 0.0066(3) 0.0108(3) 0.0126(4)

loop_
_atom_type_symbol
_atom_type_description
_atom_type_scat_dispersion_real
_atom_type_scat_dispersion_imag
_atom_type_scat_source
C C 0.0033 0.0016 'International Tables Vol C Tables 4.2.6.8 and 6.1.1.4'
H H 0.0000 0.0000 'International Tables Vol C Tables 4.2.6.8 and 6.1.1.4'
N N 0.0061 0.0033 'International Tables Vol C Tables 4.2.6.8 and 6.1.1.4'
O O 0.0106 0.0060 'International Tables Vol C Tables 4.2.6.8 and 6.1.1.4'
Cl Cl 0.1484 0.1585 'International Tables Vol C Tables 4.2.6.8 and 6.1.1.4'

loop_
_geom_angle_atom_site_label_1
_geom_angle_atom_site_label_2
_geom_angle_atom_site_label_3
_geom_angle_site_symmetry_1
_geom_angle_site_symmetry_3
_geom_angle
_geom_angle_publ_flag
C6A N1A C2A . . 118.0(2) ?
O1A C2A N1A . . 119.2(2) ?
O1A C2A C3A . . 119.1(2) ?
N1A C2A C3A . . 121.7(2) ?
C4A C3A C2A . . 118.7(2) ?
C4A C3A H3A . . 120.7 ?
C2A C3A H3A . . 120.7 ?
C3A C4A C5A . . 120.3(2) ?
C3A C4A H4A . . 119.9 ?
C5A C4A H4A . . 119.9 ?
C6A C5A O2A . . 124.9(2) ?
C6A C5A C4A . . 117.0(2) ?
O2A C5A C4A . . 118.1(2) ?
N1A C6A C5A . . 124.5(2) ?
N1A C6A Cl1A . . 115.63(19) ?
C5A C6A Cl1A . . 119.9(2) ?
C2A O1A H1A . . 109.5 ?
C5A O2A H2A . . 109.5 ?
C6B N1B C2B . . 117.4(2) ?
N1B C2B O1B . . 117.2(2) ?
N1B C2B C3B . . 122.2(3) ?
O1B C2B C3B . . 120.6(2) ?
C4B C3B C2B . . 119.0(3) ?
C4B C3B H3B . . 120.5 ?
C2B C3B H3B . . 120.5 ?
C3B C4B C5B . . 120.5(3) ?
C3B C4B H4B . . 119.8 ?
C5B C4B H4B . . 119.8 ?
O2B C5B C6B . . 119.2(2) ?
O2B C5B C4B . . 124.7(2) ?
C6B C5B C4B . . 116.0(3) ?
N1B C6B C5B . . 124.8(2) ?
N1B C6B Cl1B . . 115.8(2) ?
C5B C6B Cl1B . . 119.4(2) ?
C2B O1B H1B . . 109.5 ?
C5B O2B H2B . . 109.5 ?

loop_
_geom_bond_atom_site_label_1
_geom_bond_atom_site_label_2
_geom_bond_site_symmetry_2
_geom_bond_distance
_geom_bond_publ_flag
N1A C6A . 1.333(3) ?
N1A C2A . 1.343(3) ?
C2A O1A . 1.326(3) ?
C2A C3A . 1.393(4) ?
C3A C4A . 1.366(4) ?
C3A H3A . 0.9300 ?
C4A C5A . 1.391(4) ?
C4A H4A . 0.9300 ?
C5A C6A . 1.365(4) ?
C5A O2A . 1.371(3) ?
C6A Cl1A . 1.741(3) ?
O1A H1A . 0.8200 ?
O2A H2A . 0.8200 ?
N1B C6B . 1.335(3) ?
N1B C2B . 1.343(3) ?
C2B O1B . 1.346(3) ?
C2B C3B . 1.370(4) ?
C3B C4B . 1.367(4) ?
C3B H3B . 0.9300 ?
C4B C5B . 1.393(4) ?
C4B H4B . 0.9300 ?
C5B O2B . 1.350(3) ?
C5B C6B . 1.372(4) ?
C6B Cl1B . 1.733(3) ?
O1B H1B . 0.8200 ?
O2B H2B . 0.8200 ?

loop_
_geom_hbond_atom_site_label_D
_geom_hbond_atom_site_label_H
_geom_hbond_atom_site_label_A
_geom_hbond_site_symmetry_A
_geom_hbond_distance_DH
_geom_hbond_distance_HA
_geom_hbond_distance_DA
_geom_hbond_angle_DHA
_geom_hbond_publ_flag
O1A H1A N1B . 0.82 1.93 2.743(3) 171.0 no
O2A H2A O2A 3 0.82 1.94 2.6887(19) 151.0 no
O1B H1B N1A . 0.82 1.93 2.734(3) 167.0 no
O2B H2B O1B 11_667 0.82 2.00 2.788(3) 160.3 no

loop_
_geom_torsion_atom_site_label_1
_geom_torsion_atom_site_label_2
_geom_torsion_atom_site_label_3
_geom_torsion_atom_site_label_4
_geom_torsion_site_symmetry_1
_geom_torsion_site_symmetry_2
_geom_torsion_site_symmetry_3
_geom_torsion_site_symmetry_4
_geom_torsion
_geom_torsion_publ_flag
C6A N1A C2A O1A . . . . -179.9(2) ?
C6A N1A C2A C3A . . . . 0.9(4) ?
O1A C2A C3A C4A . . . . 179.7(3) ?
N1A C2A C3A C4A . . . . -1.1(4) ?
C2A C3A C4A C5A . . . . 0.8(4) ?
C3A C4A C5A C6A . . . . -0.3(4) ?
C3A C4A C5A O2A . . . . -176.6(2) ?
C2A N1A C6A C5A . . . . -0.4(4) ?
C2A N1A C6A Cl1A . . . . -179.29(19) ?
O2A C5A C6A N1A . . . . 176.1(2) ?
C4A C5A C6A N1A . . . . 0.1(4) ?
O2A C5A C6A Cl1A . . . . -5.0(3) ?
C4A C5A C6A Cl1A . . . . 178.98(19) ?
C6B N1B C2B O1B . . . . -178.1(2) ?
C6B N1B C2B C3B . . . . 0.6(4) ?
N1B C2B C3B C4B . . . . -0.7(5) ?
O1B C2B C3B C4B . . . . 178.1(3) ?
C2B C3B C4B C5B . . . . 0.5(5) ?
C3B C4B C5B O2B . . . . 179.6(3) ?
C3B C4B C5B C6B . . . . -0.3(4) ?
C2B N1B C6B C5B . . . . -0.5(4) ?
C2B N1B C6B Cl1B . . . . 179.7(2) ?
O2B C5B C6B N1B . . . . -179.6(3) ?
C4B C5B C6B N1B . . . . 0.3(4) ?
O2B C5B C6B Cl1B . . . . 0.2(4) ?
C4B C5B C6B Cl1B . . . . -179.9(2) ?
